data_1574571
loop_
_publ_author_name
'Abusa, Yao'
'Greenfield, Joshua'
'Viswanathan, Gayatri'
'Goswami, Smitakshi'
'Ross, Emma'
'Yox, Philip'
'Oppong, Richeal'
'Ojo, Iyanu'
'Liu, Jifeng'
'Ozarowski, Andrew'
'Kovnir, Kirill'

_publ_section_title
;
 A competition between 2D and 3D magnetic orderings in novel mixed valent
 copper frameworks
;
_journal_issue 24
_journal_name_full 'Chemical Science'
_journal_page_first 11027
_journal_page_last 11038
_journal_paper_doi 10.1039/D5SC00548E
_journal_volume 16
_journal_year 2025
_chemical_formula_moiety KCu5Br4(COOH)4
_chemical_formula_sum 'C4 H4 Br4 Cu5 K O8'
_chemical_formula_weight 856.51
_chemical_name_common 'Potassium copper bromine formate'
_chemical_name_systematic 'Potassium copper bromine formate'
_space_group_crystal_system monoclinic
_space_group_IT_number 12
_space_group_name_Hall '-C 2y'
_space_group_name_H-M_alt 'C 1 2/m 1'
_atom_sites_solution_hydrogens geom
_audit_creation_method SHELXL-2018/3
_audit_update_record
;
2024-12-24 deposited with the CCDC.	2025-05-05 downloaded from the CCDC.
;
_cell_angle_alpha 90
_cell_angle_beta 103.363(3)
_cell_angle_gamma 90
_cell_formula_units_Z 4
_cell_length_a 11.3847(7)
_cell_length_b 11.3964(8)
_cell_length_c 12.3227(9)
_cell_measurement_reflns_used 24907
_cell_measurement_temperature 100(2)
_cell_measurement_theta_max 27.500
_cell_measurement_theta_min 2.564
_cell_volume 1555.52(19)
_computing_structure_refinement 'SHELXL-2018/3 (Sheldrick, 2018)'
_computing_structure_solution 'SHELXT 2014/5 (Sheldrick, 2014)'
_diffrn_ambient_temperature 100(2)
_diffrn_measured_fraction_theta_full 0.999
_diffrn_measured_fraction_theta_max 0.999
_diffrn_measurement_device_type 'Bruker Venture D8 photon CMOS detector'
_diffrn_measurement_method 'profile data from w\ scan'
_diffrn_radiation_type MoK\a
_diffrn_radiation_wavelength 0.71073
_diffrn_reflns_av_R_equivalents 0.0597
_diffrn_reflns_av_unetI/netI 0.0274
_diffrn_reflns_Laue_measured_fraction_full 0.999
_diffrn_reflns_Laue_measured_fraction_max 0.999
_diffrn_reflns_limit_h_max 14
_diffrn_reflns_limit_h_min -14
_diffrn_reflns_limit_k_max 14
_diffrn_reflns_limit_k_min -14
_diffrn_reflns_limit_l_max 15
_diffrn_reflns_limit_l_min -15
_diffrn_reflns_number 24907
_diffrn_reflns_point_group_measured_fraction_full 0.999
_diffrn_reflns_point_group_measured_fraction_max 0.999
_diffrn_reflns_theta_full 25.242
_diffrn_reflns_theta_max 27.500
_diffrn_reflns_theta_min 2.564
_diffrn_source 'fine-focus sealed tube'
_exptl_absorpt_coefficient_mu 17.295
_exptl_absorpt_correction_T_max 0.729
_exptl_absorpt_correction_T_min 0.391
_exptl_absorpt_correction_type multi-scan
_exptl_absorpt_process_details SADABS
_exptl_crystal_colour 'Dark yellow'
_exptl_crystal_density_diffrn 3.657
_exptl_crystal_description plate
_exptl_crystal_F_000 1584
_exptl_crystal_preparation 'Magnetic properties,Luminescent'
_exptl_crystal_recrystallization_method 'Re-crystallisation from solvent: formic acid, ethanol'
_exptl_crystal_size_max 0.1054
_exptl_crystal_size_mid 0.0785
_exptl_crystal_size_min 0.0452
_refine_diff_density_max 1.483
_refine_diff_density_min -0.789
_refine_diff_density_rms 0.185
_refine_ls_extinction_coef 0.00079(8)
_refine_ls_extinction_expression Fc^*^=kFc[1+0.001xFc^2^\l^3^/sin(2\q)]^-1/4^
_refine_ls_extinction_method 'SHELXL-2018/3 (Sheldrick 2018)'
_refine_ls_goodness_of_fit_ref 1.084
_refine_ls_hydrogen_treatment constr
_refine_ls_matrix_type full
_refine_ls_number_parameters 118
_refine_ls_number_reflns 1890
_refine_ls_number_restraints 0
_refine_ls_restrained_S_all 1.084
_refine_ls_R_factor_all 0.0348
_refine_ls_R_factor_gt 0.0253
_refine_ls_shift/su_max 0.001
_refine_ls_shift/su_mean 0.000
_refine_ls_structure_factor_coef Fsqd
_refine_ls_weighting_details 'w=1/[\s^2^(Fo^2^)+(0.0304P)^2^+9.0011P] where P=(Fo^2^+2Fc^2^)/3'
_refine_ls_weighting_scheme calc
_refine_ls_wR_factor_gt 0.0676
_refine_ls_wR_factor_ref 0.0696
_reflns_Friedel_coverage 0.000
_reflns_number_gt 1410
_reflns_number_total 1890
_reflns_threshold_expression 'I > 2\s(I)'
_cod_data_source_file d5sc00548e2.cif
_cod_data_source_block shelx_CCDC1
_cod_depositor_comments 'Adding full bibliography for 1574570--1574573.cif.'
_cod_original_sg_symbol_H-M 'C 2/m'
_cod_database_code 1574571
_shelx_shelxl_version_number 2018/3
_shelx_space_group_comment
;
The symmetry employed for this shelxl refinement is uniquely defined
by the following loop, which should always be used as a source of
symmetry information in preference to the above space-group names.
They are only intended as comments.
;

loop_
_space_group_symop_operation_xyz
'x, y, z'
'-x, y, -z'
'x+1/2, y+1/2, z'
'-x+1/2, y+1/2, -z'
'-x, -y, -z'
'x, -y, z'
'-x+1/2, -y+1/2, -z'
'x+1/2, -y+1/2, z'

loop_
_atom_site_label
_atom_site_type_symbol
_atom_site_fract_x
_atom_site_fract_y
_atom_site_fract_z
_atom_site_U_iso_or_equiv
_atom_site_adp_type
_atom_site_occupancy
_atom_site_site_symmetry_order
_atom_site_calc_flag
_atom_site_refinement_flags_posn
_atom_site_refinement_flags_adp
_atom_site_refinement_flags_occupancy
_atom_site_disorder_assembly
_atom_site_disorder_group
Br1 Br 0.59635(3) 0.75045(3) 0.38527(3) 0.00909(11) Uani 1 1 d . . . . .
Br2 Br 0.65654(4) 0.500000 0.62784(4) 0.00893(13) Uani 1 2 d S T P . .
Br3 Br 0.84265(4) 0.500000 0.37213(4) 0.00892(13) Uani 1 2 d S T P . .
Cu1 Cu 0.54005(3) 0.75002(4) 0.16006(3) 0.00371(12) Uani 1 1 d . . . . .
Cu2 Cu 1.000000 0.61465(9) 0.500000 0.0180(2) Uani 0.75 2 d S T P . .
Cu3 Cu 0.74923(6) 0.61508(6) 0.49981(6) 0.01761(16) Uani 0.75 1 d . . P . .
Cu4 Cu 0.500000 0.38433(9) 0.500000 0.0171(2) Uani 0.75 2 d S T P . .
K K 0.74993(9) 0.500000 0.00000(9) 0.0064(2) Uani 1 2 d S T P . .
O1 O 0.6876(2) 0.8211(2) 0.1353(2) 0.0072(5) Uani 1 1 d . . . . .
O2 O 0.6050(2) 0.5963(2) 0.1356(2) 0.0071(5) Uani 1 1 d . . . . .
O3 O 0.8801(2) 0.8210(2) 0.1354(2) 0.0072(5) Uani 1 1 d . . . . .
O4 O 0.4626(2) 0.9039(2) 0.1355(2) 0.0069(5) Uani 1 1 d . . . . .
C1 C 0.7923(3) 0.7795(3) 0.1698(3) 0.0041(6) Uani 1 1 d . . . . .
H1 H 0.804882 0.717966 0.220744 0.005 Uiso 1 1 calc R U . . .
C2 C 0.5721(4) 0.500000 0.1695(4) 0.0059(9) Uani 1 2 d S T P . .
H2 H 0.522951 0.500001 0.220205 0.007 Uiso 1 2 calc R U P . .
C3 C 0.5124(4) 1.000000 0.1690(4) 0.0061(9) Uani 1 2 d S T P . .
H3 H 0.587083 0.999999 0.219476 0.007 Uiso 1 2 calc R U P . .

loop_
_atom_site_aniso_label
_atom_site_aniso_U_11
_atom_site_aniso_U_22
_atom_site_aniso_U_33
_atom_site_aniso_U_23
_atom_site_aniso_U_13
_atom_site_aniso_U_12
Br1 0.01049(19) 0.01018(18) 0.00647(18) 0.00005(14) 0.00167(13) -0.00013(15)
Br2 0.0088(2) 0.0100(3) 0.0079(3) 0.000 0.0020(2) 0.000
Br3 0.0091(2) 0.0097(3) 0.0080(3) 0.000 0.0021(2) 0.000
Cu1 0.0018(2) 0.00181(19) 0.0080(2) 0.00001(16) 0.00198(15) 0.00001(15)
Cu2 0.0161(5) 0.0203(5) 0.0162(5) 0.000 0.0012(4) 0.000
Cu3 0.0183(3) 0.0197(3) 0.0161(3) 0.0004(3) 0.0063(2) 0.0006(3)
Cu4 0.0156(5) 0.0187(5) 0.0161(5) 0.000 0.0016(4) 0.000
K 0.0066(4) 0.0051(4) 0.0079(4) 0.000 0.0024(4) 0.000
O1 0.0041(11) 0.0060(11) 0.0121(12) 0.0017(10) 0.0034(9) 0.0004(10)
O2 0.0072(11) 0.0034(11) 0.0121(13) 0.0006(9) 0.0050(9) -0.0004(9)
O3 0.0042(11) 0.0059(11) 0.0120(12) 0.0018(9) 0.0027(9) 0.0004(9)
O4 0.0048(11) 0.0038(11) 0.0114(13) 0.0004(9) 0.0004(9) 0.0001(9)
C1 0.0024(15) 0.0050(15) 0.0047(15) -0.0012(11) 0.0007(13) -0.0001(11)
C2 0.005(2) 0.005(2) 0.008(2) 0.000 0.0009(18) 0.000
C3 0.005(2) 0.004(2) 0.009(2) 0.000 0.0024(19) 0.000

loop_
_atom_type_symbol
_atom_type_description
_atom_type_scat_dispersion_real
_atom_type_scat_dispersion_imag
_atom_type_scat_source
C C 0.0033 0.0016 'International Tables Vol C Tables 4.2.6.8 and 6.1.1.4'
H H 0.0000 0.0000 'International Tables Vol C Tables 4.2.6.8 and 6.1.1.4'
Br Br -0.2901 2.4595 'International Tables Vol C Tables 4.2.6.8 and 6.1.1.4'
Cu Cu 0.3201 1.2651 'International Tables Vol C Tables 4.2.6.8 and 6.1.1.4'
K K 0.2009 0.2494 'International Tables Vol C Tables 4.2.6.8 and 6.1.1.4'
O O 0.0106 0.0060 'International Tables Vol C Tables 4.2.6.8 and 6.1.1.4'

loop_
_geom_angle_atom_site_label_1
_geom_angle_atom_site_label_2
_geom_angle_atom_site_label_3
_geom_angle
_geom_angle_site_symmetry_1
_geom_angle_site_symmetry_3
_geom_angle_publ_flag
Cu3 Br1 Cu4 69.02(2) . 5_666 ?
Cu3 Br1 Cu2 113.44(2) . 7_666 ?
Cu4 Br1 Cu2 75.64(3) 5_666 7_666 ?
Cu3 Br1 Cu3 75.70(3) . 7_666 ?
Cu4 Br1 Cu3 113.39(2) 5_666 7_666 ?
Cu2 Br1 Cu3 69.38(2) 7_666 7_666 ?
Cu3 Br1 Cu1 123.19(2) . . ?
Cu4 Br1 Cu1 123.227(18) 5_666 . ?
Cu2 Br1 Cu1 123.369(18) 7_666 . ?
Cu3 Br1 Cu1 123.38(2) 7_666 . ?
Cu3 Br2 Cu3 64.20(3) 6_565 . ?
Cu3 Br2 Cu4 103.18(3) 6_565 5_666 ?
Cu3 Br2 Cu4 70.17(2) . 5_666 ?
Cu3 Br2 Cu4 70.17(2) 6_565 . ?
Cu3 Br2 Cu4 103.18(3) . . ?
Cu4 Br2 Cu4 64.53(4) 5_666 . ?
Cu2 Br3 Cu2 63.91(4) . 5_766 ?
Cu2 Br3 Cu3 103.31(3) . 6_565 ?
Cu2 Br3 Cu3 70.62(2) 5_766 6_565 ?
Cu2 Br3 Cu3 70.62(2) . . ?
Cu2 Br3 Cu3 103.31(3) 5_766 . ?
Cu3 Br3 Cu3 64.14(3) 6_565 . ?
O1 Cu1 O3 162.56(10) . 8_465 ?
O1 Cu1 O2 88.74(10) . . ?
O3 Cu1 O2 88.68(10) 8_465 . ?
O1 Cu1 O4 88.69(10) . . ?
O3 Cu1 O4 88.67(10) 8_465 . ?
O2 Cu1 O4 162.69(10) . . ?
O1 Cu1 Br1 98.71(7) . . ?
O3 Cu1 Br1 98.73(7) 8_465 . ?
O2 Cu1 Br1 98.73(7) . . ?
O4 Cu1 Br1 98.58(7) . . ?
Br3 Cu2 Br3 116.09(4) . 5_766 ?
Br3 Cu2 Br1 109.700(12) . 7_666 ?
Br3 Cu2 Br1 108.190(14) 5_766 7_666 ?
Br3 Cu2 Br1 108.191(14) . 8_565 ?
Br3 Cu2 Br1 109.700(13) 5_766 8_565 ?
Br1 Cu2 Br1 104.33(4) 7_666 8_565 ?
Br3 Cu2 Cu2 58.04(2) . 5_766 ?
Br3 Cu2 Cu2 58.04(2) 5_766 5_766 ?
Br1 Cu2 Cu2 127.83(2) 7_666 5_766 ?
Br1 Cu2 Cu2 127.83(2) 8_565 5_766 ?
Br3 Cu2 Cu3 125.41(3) . 2_756 ?
Br3 Cu2 Cu3 54.713(18) 5_766 2_756 ?
Br1 Cu2 Cu3 124.51(3) 7_666 2_756 ?
Br1 Cu2 Cu3 55.346(18) 8_565 2_756 ?
Cu2 Cu2 Cu3 90.10(3) 5_766 2_756 ?
Br3 Cu2 Cu3 54.712(18) . . ?
Br3 Cu2 Cu3 125.41(3) 5_766 . ?
Br1 Cu2 Cu3 55.347(18) 7_666 . ?
Br1 Cu2 Cu3 124.51(3) 8_565 . ?
Cu2 Cu2 Cu3 90.10(3) 5_766 . ?
Cu3 Cu2 Cu3 179.80(5) 2_756 . ?
Br2 Cu3 Br3 115.83(3) . . ?
Br2 Cu3 Br1 110.10(3) . . ?
Br3 Cu3 Br1 108.28(3) . . ?
Br2 Cu3 Br1 108.13(3) . 7_666 ?
Br3 Cu3 Br1 109.58(3) . 7_666 ?
Br1 Cu3 Br1 104.30(3) . 7_666 ?
Br2 Cu3 Cu3 57.902(17) . 6_565 ?
Br3 Cu3 Cu3 57.928(17) . 6_565 ?
Br1 Cu3 Cu3 128.047(18) . 6_565 ?
Br1 Cu3 Cu3 127.649(18) 7_666 6_565 ?
Br2 Cu3 Cu4 54.94(2) . 5_666 ?
Br3 Cu3 Cu4 125.42(3) . 5_666 ?
Br1 Cu3 Cu4 55.53(2) . 5_666 ?
Br1 Cu3 Cu4 124.64(3) 7_666 5_666 ?
Cu3 Cu3 Cu4 90.14(3) 6_565 5_666 ?
Br2 Cu3 Cu2 125.02(3) . . ?
Br3 Cu3 Cu2 54.67(2) . . ?
Br1 Cu3 Cu2 124.50(3) . . ?
Br1 Cu3 Cu2 55.27(2) 7_666 . ?
Cu3 Cu3 Cu2 89.90(3) 6_565 . ?
Cu4 Cu3 Cu2 179.90(4) 5_666 . ?
Br2 Cu4 Br2 115.47(4) 5_666 . ?
Br2 Cu4 Br1 108.228(14) 5_666 6_565 ?
Br2 Cu4 Br1 109.981(12) . 6_565 ?
Br2 Cu4 Br1 109.981(12) 5_666 5_666 ?
Br2 Cu4 Br1 108.228(14) . 5_666 ?
Br1 Cu4 Br1 104.38(4) 6_565 5_666 ?
Br2 Cu4 Cu4 57.73(2) 5_666 5_666 ?
Br2 Cu4 Cu4 57.73(2) . 5_666 ?
Br1 Cu4 Cu4 127.81(2) 6_565 5_666 ?
Br1 Cu4 Cu4 127.81(2) 5_666 5_666 ?
Br2 Cu4 Cu3 54.897(18) 5_666 5_666 ?
Br2 Cu4 Cu3 124.93(3) . 5_666 ?
Br1 Cu4 Cu3 124.75(3) 6_565 5_666 ?
Br1 Cu4 Cu3 55.449(18) 5_666 5_666 ?
Cu4 Cu4 Cu3 89.86(3) 5_666 5_666 ?
Br2 Cu4 Cu3 124.93(3) 5_666 6_565 ?
Br2 Cu4 Cu3 54.897(18) . 6_565 ?
Br1 Cu4 Cu3 55.449(18) 6_565 6_565 ?
Br1 Cu4 Cu3 124.75(3) 5_666 6_565 ?
Cu4 Cu4 Cu3 89.86(3) 5_666 6_565 ?
Cu3 Cu4 Cu3 179.73(5) 5_666 6_565 ?
O4 K O4 45.64(10) 8_565 3_545 ?
O4 K O1 109.28(7) 8_565 4_645 ?
O4 K O1 76.74(7) 3_545 4_645 ?
O4 K O1 76.74(7) 8_565 7_665 ?
O4 K O1 109.28(7) 3_545 7_665 ?
O1 K O1 92.32(10) 4_645 7_665 ?
O4 K O2 92.17(7) 8_565 . ?
O4 K O2 109.81(8) 3_545 . ?
O1 K O2 152.78(7) 4_645 . ?
O1 K O2 109.24(7) 7_665 . ?
O4 K O2 109.81(8) 8_565 6_565 ?
O4 K O2 92.17(7) 3_545 6_565 ?
O1 K O2 109.24(7) 4_645 6_565 ?
O1 K O2 152.78(7) 7_665 6_565 ?
O2 K O2 45.67(9) . 6_565 ?
O4 K O3 152.71(7) 8_565 4_645 ?
O4 K O3 109.22(7) 3_545 4_645 ?
O1 K O3 45.59(6) 4_645 4_645 ?
O1 K O3 109.93(8) 7_665 4_645 ?
O2 K O3 109.36(7) . 4_645 ?
O2 K O3 76.79(7) 6_565 4_645 ?
O4 K O3 109.22(7) 8_565 7_665 ?
O4 K O3 152.71(7) 3_545 7_665 ?
O1 K O3 109.93(8) 4_645 7_665 ?
O1 K O3 45.59(6) 7_665 7_665 ?
O2 K O3 76.79(7) . 7_665 ?
O2 K O3 109.36(7) 6_565 7_665 ?
O3 K O3 92.34(10) 4_645 7_665 ?
O4 K C3 22.82(5) 8_565 3_545 ?
O4 K C3 22.82(5) 3_545 3_545 ?
O1 K C3 93.40(8) 4_645 3_545 ?
O1 K C3 93.40(8) 7_665 3_545 ?
O2 K C3 101.45(10) . 3_545 ?
O2 K C3 101.45(10) 6_565 3_545 ?
O3 K C3 131.45(6) 4_645 3_545 ?
O3 K C3 131.45(6) 7_665 3_545 ?
O4 K C2 101.41(10) 8_565 . ?
O4 K C2 101.41(10) 3_545 . ?
O1 K C2 131.50(5) 4_645 . ?
O1 K C2 131.50(5) 7_665 . ?
O2 K C2 22.84(5) . . ?
O2 K C2 22.84(5) 6_565 . ?
O3 K C2 93.50(8) 4_645 . ?
O3 K C2 93.50(8) 7_665 . ?
C3 K C2 102.01(12) 3_545 . ?
O4 K C1 131.49(8) 8_565 4_645 ?
O4 K C1 93.42(7) 3_545 4_645 ?
O1 K C1 22.77(7) 4_645 4_645 ?
O1 K C1 101.47(8) 7_665 4_645 ?
O2 K C1 131.62(8) . 4_645 ?
O2 K C1 93.51(7) 6_565 4_645 ?
O3 K C1 22.83(7) 4_645 4_645 ?
O3 K C1 101.51(8) 7_665 4_645 ?
C3 K C1 113.26(8) 3_545 4_645 ?
C2 K C1 113.40(8) . 4_645 ?
O4 K C1 93.42(7) 8_565 7_665 ?
O4 K C1 131.49(8) 3_545 7_665 ?
O1 K C1 101.47(8) 4_645 7_665 ?
O1 K C1 22.77(7) 7_665 7_665 ?
O2 K C1 93.51(7) . 7_665 ?
O2 K C1 131.62(8) 6_565 7_665 ?
O3 K C1 101.51(8) 4_645 7_665 ?
O3 K C1 22.83(7) 7_665 7_665 ?
C3 K C1 113.26(8) 3_545 7_665 ?
C2 K C1 113.40(8) . 7_665 ?
C1 K C1 101.98(12) 4_645 7_665 ?
C1 O1 Cu1 124.9(2) . . ?
C1 O1 K 97.06(19) . 7_665 ?
Cu1 O1 K 137.26(11) . 7_665 ?
C2 O2 Cu1 125.3(2) . . ?
C2 O2 K 96.7(2) . . ?
Cu1 O2 K 137.14(11) . . ?
C1 O3 Cu1 125.1(2) . 8_565 ?
C1 O3 K 96.94(19) . 7_665 ?
Cu1 O3 K 137.16(11) 8_565 7_665 ?
C3 O4 Cu1 125.3(2) . . ?
C3 O4 K 96.6(2) . 3_455 ?
Cu1 O4 K 137.21(11) . 3_455 ?
O1 C1 O3 120.4(3) . . ?
O1 C1 K 60.17(17) . 7_665 ?
O3 C1 K 60.23(17) . 7_665 ?
O1 C1 H1 119.8 . . ?
O3 C1 H1 119.8 . . ?
K C1 H1 177.9 7_665 . ?
O2 C2 O2 120.9(4) . 6_565 ?
O2 C2 K 60.5(2) . . ?
O2 C2 K 60.5(2) 6_565 . ?
O2 C2 H2 119.5 . . ?
O2 C2 H2 119.5 6_565 . ?
K C2 H2 178.2 . . ?
O4 C3 O4 121.0(5) . 6_575 ?
O4 C3 K 60.5(2) . 3_455 ?
O4 C3 K 60.5(2) 6_575 3_455 ?
O4 C3 H3 119.5 . . ?
O4 C3 H3 119.5 6_575 . ?
K C3 H3 178.4 3_455 . ?

loop_
_geom_bond_atom_site_label_1
_geom_bond_atom_site_label_2
_geom_bond_distance
_geom_bond_site_symmetry_2
_geom_bond_publ_flag
Br1 Cu3 2.5032(8) . ?
Br1 Cu4 2.5056(7) 5_666 ?
Br1 Cu2 2.5064(7) 7_666 ?
Br1 Cu3 2.5087(8) 7_666 ?
Br1 Cu1 2.7001(5) . ?
Br2 Cu3 2.4682(8) 6_565 ?
Br2 Cu3 2.4682(8) . ?
Br2 Cu4 2.4694(7) 5_666 ?
Br2 Cu4 2.4694(7) . ?
Br3 Cu2 2.4687(7) . ?
Br3 Cu2 2.4687(7) 5_766 ?
Br3 Cu3 2.4700(8) 6_565 ?
Br3 Cu3 2.4700(8) . ?
Cu1 O1 1.951(2) . ?
Cu1 O3 1.952(2) 8_465 ?
Cu1 O2 1.952(2) . ?
Cu1 O4 1.954(2) . ?
Cu2 Cu2 2.613(2) 5_766 ?
Cu2 Cu3 2.8544(7) 2_756 ?
Cu2 Cu3 2.8545(7) . ?
Cu3 Cu3 2.6231(14) 6_565 ?
Cu3 Cu4 2.8379(7) 5_666 ?
Cu4 Cu4 2.636(2) 5_666 ?
K O4 2.825(3) 8_565 ?
K O4 2.825(3) 3_545 ?
K O1 2.827(2) 4_645 ?
K O1 2.827(2) 7_665 ?
K O2 2.828(2) . ?
K O2 2.828(2) 6_565 ?
K O3 2.828(2) 4_645 ?
K O3 2.828(2) 7_665 ?
K C3 3.224(5) 3_545 ?
K C2 3.228(5) . ?
K C1 3.234(4) 4_645 ?
K C1 3.234(4) 7_665 ?
O1 C1 1.261(4) . ?
O2 C2 1.261(3) . ?
O3 C1 1.264(4) . ?
O4 C3 1.259(3) . ?
C1 H1 0.9300 . ?
C2 H2 0.9300 . ?
C3 H3 0.9300 . ?
